data_7234840
loop_
_publ_author_name
'Shunichiro Ito'
'Amane Hirose'
'Madoka Yamaguchi'
'Kazuo Tanaka'
'Yoshiki Chujo'

_publ_section_title
;
 Size-discrimination of volatile organic compounds utilizing gallium
 diiminate by luminescent chromism of crystallization-induced emission via
 encapsulation-triggered crystal-crystal transition
;
_journal_name_full 'Journal of Materials Chemistry C'
_journal_page_first 5564
_journal_page_last 5571
_journal_paper_doi 10.1039/C6TC01819J
_journal_volume 4
_journal_year 2016
_chemical_formula_moiety 'C27 H21 Cl2 Ga1 N2'
_chemical_formula_structural 'C27 H21 Cl2 Ga1 N2'
_chemical_formula_sum 'C27 H21 Cl2 Ga N2'
_chemical_formula_weight 514.098
_chemical_name_common Ga_pristine
_space_group_crystal_system monoclinic
_space_group_IT_number 14
_space_group_name_Hall '-P 2yn'
_space_group_name_H-M_alt 'P 1 21/n 1'
_cell_angle_alpha 90
_cell_angle_beta 105.6884(5)
_cell_angle_gamma 90
_cell_formula_units_Z 4
_cell_length_a 11.2990(3)
_cell_length_b 12.8774(3)
_cell_length_c 17.2581(4)
_cell_measurement_reflns_used 20
_cell_measurement_temperature 298
_cell_measurement_theta_max 70
_cell_measurement_theta_min 4
_cell_volume 2417.54(10)
_computing_cell_refinement 'PDXL Version 2.4.2.0 (Rigaku, 2015)'
_computing_data_collection 'Rigaku SmartLab'
_computing_publication_material 'PDXL Version 2.4.2.0 (Rigaku, 2015)'
_computing_structure_refinement 'PDXL Version 2.4.2.0 (Rigaku, 2015)'
_computing_structure_solution 'PDXL Version 2.4.2.0 (Rigaku, 2015)'
_diffrn_ambient_temperature 298
_diffrn_measurement_device_type 'Rigaku SmartLabGuidance'
_diffrn_measurement_method 2\q
_diffrn_radiation_type 'Cu K\a~1~'
_diffrn_radiation_wavelength 1.540593
_exptl_crystal_colour yellow
_exptl_crystal_density_diffrn 1.41
_exptl_crystal_F_000 1048.00
_exptl_crystal_preparation Luminescent
_pd_calc_method 'Rietveld Refinement'
_pd_char_colour yellow
_pd_meas_2theta_range_inc 0.0100
_pd_meas_2theta_range_max 70.0000
_pd_meas_2theta_range_min 4.0000
_pd_meas_number_of_points 6601
_pd_proc_ls_pref_orient_corr
;
    Spherical harmonics
    Maximum harmonic order: 2
;
_pd_proc_ls_prof_R_factor 0.0243
_pd_proc_ls_prof_wR_expected 0.0220
_pd_proc_ls_prof_wR_factor 0.0317
_refine_ls_goodness_of_fit_all 1.4272
_refine_ls_hydrogen_treatment mixed
_refine_ls_matrix_type full
_refine_ls_number_constraints 2
_refine_ls_number_parameters 204
_refine_ls_number_restraints 144
_refine_ls_shift/su_max 0.0000
_refine_ls_structure_factor_coef Fsqd
_refine_ls_weighting_scheme sigma
_reflns_d_resolution_high 1.3444
_reflns_d_resolution_low 10.4939
_reflns_limit_h_max 8
_reflns_limit_h_min 0
_reflns_limit_k_max 9
_reflns_limit_k_min 0
_reflns_limit_l_max 12
_reflns_limit_l_min -12
_reflns_number_total 1048
_cod_data_source_file J-Mater-Chem-C-2016-4-5564.cif
_cod_data_source_block Ga_pristine
_cod_original_formula_sum 'C27 H21 Cl2 Ga1 N2'
_cod_database_code 7234840
_rigaku_reference_intensity_ratio 1.05

loop_
_symmetry_equiv_pos_site_id
_symmetry_equiv_pos_as_xyz
1 x,y,z
2 1/2+x,1/2-y,1/2+z
3 -x,-y,-z
4 -1/2-x,-1/2+y,-1/2-z

loop_
_atom_site_label
_atom_site_type_symbol
_atom_site_fract_x
_atom_site_fract_y
_atom_site_fract_z
_atom_site_U_iso_or_equiv
_atom_site_adp_type
_atom_site_occupancy
Ga1 Ga 0.61301(16) 0.47752(18) 0.37025(12) 0.0589(12) Uiso 1
Cl1 Cl 0.4192(3) 0.5000(3) 0.35621(17) 0.0589(12) Uiso 1
Cl2 Cl 0.6593(3) 0.5075(3) 0.2593(2) 0.0589(12) Uiso 1
N1 N 0.6645(10) 0.3428(7) 0.4185(6) 0.0589(12) Uiso 1
N2 N 0.7112(9) 0.5680(7) 0.4496(6) 0.0589(12) Uiso 1
C1 C 0.8015(13) 0.4240(9) 0.5356(6) 0.0589(12) Uiso 1
C2 C 0.7409(11) 0.3384(7) 0.4909(6) 0.0589(12) Uiso 1
C3 C 0.7874(10) 0.5294(7) 0.5167(6) 0.0589(12) Uiso 1
C4 C 0.7790(10) 0.2338(7) 0.5321(6) 0.0589(12) Uiso 1
C5 C 0.7687(10) 0.2189(7) 0.6092(7) 0.0589(12) Uiso 1
C6 C 0.7942(10) 0.1278(9) 0.6465(5) 0.0589(12) Uiso 1
C7 C 0.8432(9) 0.0491(7) 0.6078(7) 0.0589(12) Uiso 1
C8 C 0.8602(10) 0.0610(8) 0.5324(7) 0.0589(12) Uiso 1
C9 C 0.8291(10) 0.1553(9) 0.4922(5) 0.0589(12) Uiso 1
C10 C 0.5982(10) 0.2539(8) 0.3771(7) 0.0589(12) Uiso 1
C11 C 0.5176(11) 0.2035(9) 0.4117(5) 0.0589(12) Uiso 1
C12 C 0.4522(10) 0.1160(9) 0.3737(7) 0.0589(12) Uiso 1
C13 C 0.4623(9) 0.0911(8) 0.2977(7) 0.0589(12) Uiso 1
C14 C 0.5404(10) 0.1457(9) 0.2622(5) 0.0589(12) Uiso 1
C15 C 0.6030(9) 0.2294(8) 0.3006(7) 0.0589(12) Uiso 1
C16 C 0.8618(10) 0.6025(9) 0.5798(6) 0.0589(12) Uiso 1
C17 C 0.9890(11) 0.5926(7) 0.6112(6) 0.0589(12) Uiso 1
C18 C 1.0555(8) 0.6626(10) 0.6671(6) 0.0589(12) Uiso 1
C19 C 0.9952(10) 0.7396(8) 0.6957(6) 0.0589(12) Uiso 1
C20 C 0.8695(11) 0.7452(7) 0.6726(7) 0.0589(12) Uiso 1
C21 C 0.8036(8) 0.6784(9) 0.6100(7) 0.0589(12) Uiso 1
C22 C 0.7132(10) 0.6762(7) 0.4301(7) 0.0589(12) Uiso 1
C23 C 0.8139(9) 0.7220(8) 0.4178(7) 0.0589(12) Uiso 1
C24 C 0.8072(9) 0.8266(9) 0.3921(6) 0.0589(12) Uiso 1
C25 C 0.7048(11) 0.8831(7) 0.3846(7) 0.0589(12) Uiso 1
C26 C 0.6027(9) 0.8353(9) 0.3976(6) 0.0589(12) Uiso 1
C27 C 0.6047(9) 0.7317(9) 0.4156(7) 0.0589(12) Uiso 1
H1 H 0.844(5) 0.4085(16) 0.5942(16) 0.028(12) Uiso 1
H2 H 0.729(2) 0.2752(16) 0.6359(13) 0.028(12) Uiso 1
H3 H 0.781(2) 0.1174(18) 0.7039(13) 0.028(12) Uiso 1
H4 H 0.867(2) -0.0184(16) 0.6373(13) 0.028(12) Uiso 1
H5 H 0.897(2) -0.0002(17) 0.5027(13) 0.028(12) Uiso 1
H6 H 0.841(2) 0.1664(17) 0.4320(12) 0.028(12) Uiso 1
H7 H 0.513(2) 0.2230(18) 0.4688(12) 0.028(12) Uiso 1
H8 H 0.393(2) 0.0743(18) 0.4007(14) 0.028(12) Uiso 1
H9 H 0.414(2) 0.0286(17) 0.2687(13) 0.028(12) Uiso 1
H10 H 0.549(2) 0.1261(19) 0.2057(13) 0.028(12) Uiso 1
H11 H 0.663(2) 0.2683(17) 0.2738(14) 0.028(12) Uiso 1
H12 H 1.0352(19) 0.5385(17) 0.5899(13) 0.028(12) Uiso 1
H13 H 1.1498(19) 0.6540(18) 0.6879(14) 0.028(12) Uiso 1
H14 H 1.045(2) 0.7867(17) 0.7412(13) 0.028(12) Uiso 1
H15 H 0.824(2) 0.8026(17) 0.6940(14) 0.028(12) Uiso 1
H16 H 0.7116(19) 0.6844(18) 0.5902(14) 0.028(12) Uiso 1
H17 H 0.892(2) 0.6791(17) 0.4210(14) 0.028(12) Uiso 1
H18 H 0.887(2) 0.8624(18) 0.3835(15) 0.028(12) Uiso 1
H19 H 0.701(2) 0.9615(16) 0.3695(14) 0.028(12) Uiso 1
H20 H 0.5202(19) 0.8774(17) 0.3911(15) 0.028(12) Uiso 1
H21 H 0.527(2) 0.6975(17) 0.4267(14) 0.028(12) Uiso 1

loop_
_atom_type_symbol
_atom_type_description
_atom_type_scat_dispersion_real
_atom_type_scat_dispersion_imag
_atom_type_scat_Cromer_Mann_a1
_atom_type_scat_Cromer_Mann_b1
_atom_type_scat_Cromer_Mann_a2
_atom_type_scat_Cromer_Mann_b2
_atom_type_scat_Cromer_Mann_a3
_atom_type_scat_Cromer_Mann_b3
_atom_type_scat_Cromer_Mann_a4
_atom_type_scat_Cromer_Mann_b4
_atom_type_scat_Cromer_Mann_c
_atom_type_scat_source
C C 0.017 0.009 2.31000 1.02000 1.58860 0.865000 20.8439 10.2075 0.568700 51.6512 0.215600
;
    International Tables for Crystallography Vol. C, Table 6.1.1.4 (1999),
    and KEK Report 88-14, 1-136.
;
Cl Cl 0.347 0.702 11.4604 7.19640 6.25560 1.64550 0.010400 1.16620 18.5194 47.7784 -9.5574
;
    International Tables for Crystallography Vol. C, Table 6.1.1.4 (1999),
    and KEK Report 88-14, 1-136.
;
Ga Ga -1.353 0.776 15.2354 6.70060 4.35910 2.96230 3.06690 0.241200 10.7805 61.4135 1.71890
;
    International Tables for Crystallography Vol. C, Table 6.1.1.4 (1999),
    and KEK Report 88-14, 1-136.
;
H H 0.000 0.000 0.489918 0.262003 0.196767 0.049879 20.6593 7.74039 49.5519 2.20159 0.001305
;
    International Tables for Crystallography Vol. C, Table 6.1.1.4 (1999).
;
N N 0.029 0.018 12.2126 3.13220 2.01250 1.16630 0.005700 9.89330 28.9975 0.582600 -11.529
;
    International Tables for Crystallography Vol. C, Table 6.1.1.4 (1999),
    and KEK Report 88-14, 1-136.
;

loop_
_geom_angle_atom_site_label_1
_geom_angle_atom_site_label_2
_geom_angle_atom_site_label_3
_geom_angle
_geom_angle_publ_flag
_geom_angle_site_symmetry_1
_geom_angle_site_symmetry_2
_geom_angle_site_symmetry_3
Ga1 N1 C2 119.3(8) yes . . .
Ga1 N1 C10 116.1(8) yes . . .
Ga1 N2 C22 117.8(8) yes . . .
Ga1 N2 C3 120.5(9) yes . . .
Cl1 Ga1 Cl2 111.09(18) yes . . .
Cl1 Ga1 N1 110.2(5) yes . . .
Cl1 Ga1 N2 112.0(5) yes . . .
Cl2 Ga1 N1 115.1(5) yes . . .
Cl2 Ga1 N2 107.2(5) yes . . .
N1 Ga1 N2 100.9(5) yes . . .
N2 C3 C1 124.8(11) yes . . .
N2 C3 C16 119.7(11) yes . . .
N2 C22 C27 118.3(12) yes . . .
N1 C10 C11 118.3(12) yes . . .
N1 C10 C15 120.4(13) yes . . .
N1 C2 C1 125.6(11) yes . . .
N1 C2 C4 120.7(10) yes . . .
N2 C22 C23 121.9(12) yes . . .
C2 N1 C10 123.6(11) yes . . .
C3 N2 C22 121.1(10) yes . . .
C2 C1 C3 128.6(11) yes . . .
C7 C8 C9 119.1(12) yes . . .
C11 C10 C15 120.7(11) yes . . .
C1 C2 C4 113.5(10) yes . . .
C1 C3 C16 115.5(10) yes . . .
C2 C4 C5 119.0(11) yes . . .
C2 C4 C9 119.9(11) yes . . .
C5 C4 C9 121.0(11) yes . . .
C4 C5 C6 121.6(13) yes . . .
C11 C12 C13 117.3(13) yes . . .
C6 C7 C8 122.9(11) yes . . .
C3 C16 C17 122.4(12) yes . . .
C4 C9 C8 117.2(11) yes . . .
C12 C13 C14 121.6(11) yes . . .
C13 C14 C15 119.6(13) yes . . .
C10 C15 C14 120.0(13) yes . . .
C3 C16 C21 119.5(10) yes . . .
C17 C16 C21 118.1(11) yes . . .
C5 C6 C7 117.8(13) yes . . .
C17 C18 C19 119.6(11) yes . . .
C18 C19 C20 120.8(11) yes . . .
C19 C20 C21 118.5(13) yes . . .
C23 C24 C25 121.2(13) yes . . .
C16 C21 C20 121.2(11) yes . . .
C16 C17 C18 121.3(12) yes . . .
C10 C11 C12 120.0(13) yes . . .
C23 C22 C27 119.4(11) yes . . .
C22 C23 C24 119.3(11) yes . . .
C24 C25 C26 118.6(12) yes . . .
C25 C26 C27 120.6(12) yes . . .
C22 C27 C26 120.3(12) yes . . .
C3 C1 H1 115(2) no . . .
C13 C14 H10 122(2) no . . .
C15 C14 H10 119(2) no . . .
C4 C5 H2 120(2) no . . .
C10 C15 H11 121(2) no . . .
C14 C15 H11 119(2) no . . .
C11 C12 H8 121(2) no . . .
C6 C5 H2 118(2) no . . .
C5 C6 H3 120(2) no . . .
C7 C6 H3 122(2) no . . .
C16 C17 H12 120(2) no . . .
C18 C17 H12 118(2) no . . .
C6 C7 H4 118(2) no . . .
C17 C18 H13 119(2) no . . .
C19 C18 H13 121(2) no . . .
C8 C7 H4 119(2) no . . .
C18 C19 H14 119(2) no . . .
C20 C19 H14 120(2) no . . .
C7 C8 H5 123(2) no . . .
C4 C9 H6 122(2) no . . .
C21 C20 H15 120(2) no . . .
C8 C9 H6 120(2) no . . .
C16 C21 H16 119(2) no . . .
C20 C21 H16 119(2) no . . .
C10 C11 H7 120(2) no . . .
C12 C11 H7 119(2) no . . .
C9 C8 H5 118(2) no . . .
C13 C12 H8 122(2) no . . .
C22 C23 H17 120(2) no . . .
C24 C23 H17 120(2) no . . .
C19 C20 H15 121(2) no . . .
C23 C24 H18 119(2) no . . .
C25 C24 H18 120(2) no . . .
C2 C1 H1 115(2) no . . .
C24 C25 H19 121(2) no . . .
C26 C25 H19 120(2) no . . .
C12 C13 H9 118(2) no . . .
C25 C26 H20 120(2) no . . .
C27 C26 H20 119(2) no . . .
C14 C13 H9 120(2) no . . .
C22 C27 H21 120(2) no . . .
C26 C27 H21 119(2) no . . .

loop_
_geom_bond_atom_site_label_1
_geom_bond_atom_site_label_2
_geom_bond_distance
_geom_bond_publ_flag
_geom_bond_site_symmetry_1
_geom_bond_site_symmetry_2
Ga1 Cl1 2.156(4) yes . .
Ga1 Cl2 2.152(5) yes . .
Ga1 N1 1.943(9) yes . .
Ga1 N2 1.909(9) yes . .
N1 C2 1.314(13) yes . .
N1 C10 1.447(13) yes . .
N2 C3 1.337(13) yes . .
N2 C22 1.436(13) yes . .
C1 C2 1.412(14) yes . .
C1 C3 1.395(15) yes . .
C20 C21 1.424(14) yes . .
C2 C4 1.530(13) yes . .
C3 C16 1.512(14) yes . .
C4 C5 1.380(17) yes . .
C4 C9 1.424(15) yes . .
C5 C6 1.332(15) yes . .
C22 C23 1.348(16) yes . .
C6 C7 1.407(16) yes . .
C22 C27 1.382(15) yes . .
C7 C8 1.374(17) yes . .
C23 C24 1.414(16) yes . .
C8 C9 1.395(15) yes . .
C24 C25 1.342(16) yes . .
C25 C26 1.378(17) yes . .
C10 C11 1.377(17) yes . .
C10 C15 1.373(17) yes . .
C11 C12 1.408(16) yes . .
C26 C27 1.368(16) yes . .
C12 C13 1.385(18) yes . .
C13 C14 1.393(17) yes . .
C14 C15 1.360(15) yes . .
C16 C17 1.398(15) yes . .
C16 C21 1.357(16) yes . .
C17 C18 1.384(14) yes . .
C18 C19 1.369(16) yes . .
C19 C20 1.369(16) yes . .
C1 H1 1.01(3) no . .
C5 H2 1.02(3) no . .
C6 H3 1.05(3) no . .
C7 H4 1.01(2) no . .
C8 H5 1.08(3) no . .
C9 H6 1.09(2) no . .
C11 H7 1.03(2) no . .
C12 H8 1.06(3) no . .
C20 H15 1.03(3) no . .
C21 H16 1.01(2) no . .
C14 H10 1.04(3) no . .
C17 H12 1.00(3) no . .
C15 H11 1.04(3) no . .
C23 H17 1.03(2) no . .
C18 H13 1.03(2) no . .
C24 H18 1.06(3) no . .
C13 H9 1.02(2) no . .
C25 H19 1.04(2) no . .
C19 H14 1.03(2) no . .
C26 H20 1.06(2) no . .
C27 H21 1.04(3) no . .
